data_4086448
loop_
_publ_author_name
'Magnuson, Kevin W.'
'Oshiro, Shelly M.'
'Gurr, Joshua R.'
'Yoshida, Wesley Y.'
'Gembicky, Milan'
'Rheingold, Arnold L.'
'Hughes, Russell P.'
'Cain, Matthew F.'

_publ_contact_author_name
;
;
_publ_section_title
;
 Streamlined Preparation and Coordination Chemistry of Hybrid
 Phosphine--Phosphaalkene Ligands
;
_journal_issue 6
_journal_name_full Organometallics
_journal_page_first 855
_journal_page_last 859
_journal_paper_doi 10.1021/acs.organomet.6b00101
_journal_volume 35
_journal_year 2016
_chemical_formula_moiety 'C32 H54 Cl2 P2 Pt, C2 H3 N'
_chemical_formula_sum 'C34 H57 Cl2 N P2 Pt'
_chemical_formula_weight 807.73
_space_group_crystal_system monoclinic
_space_group_IT_number 15
_space_group_name_Hall '-I 2ya'
_space_group_name_H-M_alt 'I 1 2/a 1'
_symmetry_space_group_name_Hall '-I 2ya'
_symmetry_space_group_name_H-M 'I 1 2/a 1'
_atom_sites_solution_hydrogens geom
_audit_creation_date 2015-10-08
_audit_creation_method
;
Olex2 1.2
(compiled 2015.01.26 svn.r3150 for OlexSys, GUI svn.r4998)
;
_cell_angle_alpha 90
_cell_angle_beta 103.916(3)
_cell_angle_gamma 90
_cell_formula_units_Z 8
_cell_length_a 17.151(3)
_cell_length_b 15.554(2)
_cell_length_c 28.094(4)
_cell_measurement_reflns_used 5116
_cell_measurement_temperature 100(2)
_cell_measurement_theta_max 28.18
_cell_measurement_theta_min 2.45
_cell_volume 7274.6(19)
_computing_molecular_graphics 'Olex2 (Dolomanov et al., 2009)'
_computing_publication_material 'Olex2 (Dolomanov et al., 2009)'
_computing_structure_refinement 'XL (Sheldrick, 2008)'
_diffrn_ambient_temperature 100.0
_diffrn_measured_fraction_theta_full 0.998
_diffrn_measured_fraction_theta_max 0.996
_diffrn_measurement_device_type 'Bruker APEX-II CCD'
_diffrn_measurement_method '\f and \w scans'
_diffrn_radiation_type MoK\a
_diffrn_radiation_wavelength 0.71073
_diffrn_reflns_av_R_equivalents 0.0423
_diffrn_reflns_av_unetI/netI 0.0615
_diffrn_reflns_Laue_measured_fraction_full 0.998
_diffrn_reflns_Laue_measured_fraction_max 0.996
_diffrn_reflns_limit_h_max 15
_diffrn_reflns_limit_h_min -22
_diffrn_reflns_limit_k_max 20
_diffrn_reflns_limit_k_min -13
_diffrn_reflns_limit_l_max 37
_diffrn_reflns_limit_l_min -37
_diffrn_reflns_number 20113
_diffrn_reflns_point_group_measured_fraction_full 0.998
_diffrn_reflns_point_group_measured_fraction_max 0.996
_diffrn_reflns_theta_full 26.000
_diffrn_reflns_theta_max 28.312
_diffrn_reflns_theta_min 1.507
_diffrn_standards_number 0
_exptl_absorpt_coefficient_mu 4.116
_exptl_absorpt_correction_T_max 0.0962
_exptl_absorpt_correction_T_min 0.0624
_exptl_absorpt_correction_type none
_exptl_absorpt_process_details
;
SADABS-2014/5 (Bruker,2014/5) was used for absorption correction.
wR2(int) was 0.0537 before and 0.0452 after correction.
The Ratio of minimum to maximum transmission is 0.6486.
The \l/2 correction factor is 0.00150.
;
_exptl_crystal_colour yellow
_exptl_crystal_density_diffrn 1.475
_exptl_crystal_description block
_exptl_crystal_F_000 3280
_exptl_crystal_size_max 0.3
_exptl_crystal_size_mid 0.25
_exptl_crystal_size_min 0.2
_refine_diff_density_max 4.144
_refine_diff_density_min -1.835
_refine_diff_density_rms 0.176
_refine_ls_extinction_coef .
_refine_ls_extinction_method none
_refine_ls_goodness_of_fit_ref 1.112
_refine_ls_hydrogen_treatment constr
_refine_ls_matrix_type full
_refine_ls_number_parameters 455
_refine_ls_number_reflns 9025
_refine_ls_number_restraints 72
_refine_ls_restrained_S_all 1.108
_refine_ls_R_factor_all 0.0771
_refine_ls_R_factor_gt 0.0553
_refine_ls_shift/su_max 0.002
_refine_ls_shift/su_mean 0.000
_refine_ls_structure_factor_coef Fsqd
_refine_ls_weighting_details 'w=1/[\s^2^(Fo^2^)+(0.0491P)^2^+85.2723P] where P=(Fo^2^+2Fc^2^)/3'
_refine_ls_weighting_scheme calc
_refine_ls_wR_factor_gt 0.1285
_refine_ls_wR_factor_ref 0.1388
_reflns_Friedel_coverage 0.000
_reflns_Friedel_fraction_full .
_reflns_Friedel_fraction_max .
_reflns_number_gt 6948
_reflns_number_total 9025
_reflns_threshold_expression 'I > 2\s(I)'
_cod_data_source_file om6b00101_si_003.cif
_cod_data_source_block cain15
_cod_original_cell_volume 7274.4(18)
_cod_database_code 4086448
_shelx_space_group_comment
;
The symmetry employed for this shelxl refinement is uniquely defined
by the following loop, which should always be used as a source of
symmetry information in preference to the above space-group names.
They are only intended as comments.
;
_shelx_estimated_absorpt_t_max 0.493
_shelx_estimated_absorpt_t_min 0.372
_olex2_refinement_description
;
1. Fixed Uiso
 At 1.2 times of:
  All C(H) groups, All C(H,H) groups
 At 1.5 times of:
  All C(H,H,H) groups
2. Uiso/Uaniso restraints and constraints
Uanis(C9) = Uanis(C15)
Uanis(Cl2) = Uanis(Cl3)
3. Rigid body (RIGU) restrains
 C9, C10, C11, C12, C13, C14, C15, C16, C17, C18, C19, C20
 with sigma for 1-2 distances of 0.002 and sigma for 1-3 distances of 0.002
4. Others
 Sof(C36)=Sof(H36A)=Sof(H36B)=Sof(H36C)=Sof(C38)=Sof(H38A)=Sof(H38B)=Sof(H38C)=
 Sof(C40)=Sof(H40A)=Sof(H40B)=Sof(H40C)=1-FVAR(1)
 Sof(C37)=Sof(H37A)=Sof(H37B)=Sof(H37C)=Sof(C39)=Sof(H39A)=Sof(H39B)=Sof(H39C)=
 Sof(C41)=Sof(H41A)=Sof(H41B)=Sof(H41C)=FVAR(1)
 Sof(C15)=Sof(H15)=Sof(C16)=Sof(H16A)=Sof(H16B)=Sof(C17)=Sof(H17A)=Sof(H17B)=
 Sof(C18)=Sof(H18A)=Sof(H18B)=Sof(C19)=Sof(H19A)=Sof(H19B)=Sof(C20)=Sof(H20A)=
 Sof(H20B)=1-FVAR(2)
 Sof(C9)=Sof(H9)=Sof(C10)=Sof(H10A)=Sof(H10B)=Sof(C11)=Sof(H11A)=Sof(H11B)=
 Sof(C12)=Sof(H12A)=Sof(H12B)=Sof(C13)=Sof(H13A)=Sof(H13B)=Sof(C14)=Sof(H14A)=
 Sof(H14B)=FVAR(2)
 Sof(Cl2)=1-FVAR(3)
 Sof(Cl3)=FVAR(3)
5.a Ternary CH refined with riding coordinates:
 C3(H3), C9(H9), C15(H15)
5.b Secondary CH2 refined with riding coordinates:
 C1(H1A,H1B), C4(H4A,H4B), C5(H5A,H5B), C6(H6A,H6B), C7(H7A,H7B), C8(H8A,H8B),
 C10(H10A,H10B), C11(H11A,H11B), C12(H12A,H12B), C13(H13A,H13B), C14(H14A,H14B),
  C16(H16A,H16B), C17(H17A,H17B), C18(H18A,H18B), C19(H19A,H19B), C20(H20A,H20B)
5.c Aromatic/amide H refined with riding coordinates:
 C2(H2), C23(H23), C25(H25)
5.d Idealised Me refined as rotating group:
 C28(H28A,H28B,H28C), C29(H29A,H29B,H29C), C30(H30A,H30B,H30C), C32(H32A,H32B,
 H32C), C33(H33A,H33B,H33C), C34(H34C,H34A,H34B), C36(H36A,H36B,H36C), C37(H37A,
 H37B,H37C), C38(H38A,H38B,H38C), C39(H39A,H39B,H39C), C40(H40A,H40B,H40C),
 C41(H41A,H41B,H41C), C42(H42A,H42B,H42C)
;
_shelx_shelxl_version_number 2014/7
_olex2_submission_special_instructions 'No special instructions were received'

loop_
_space_group_symop_operation_xyz
'x, y, z'
'-x+1/2, y, -z'
'x+1/2, y+1/2, z+1/2'
'-x+1, y+1/2, -z+1/2'
'-x, -y, -z'
'x-1/2, -y, z'
'-x+1/2, -y+1/2, -z+1/2'
'x, -y+1/2, z+1/2'

loop_
_atom_site_label
_atom_site_type_symbol
_atom_site_fract_x
_atom_site_fract_y
_atom_site_fract_z
_atom_site_U_iso_or_equiv
_atom_site_adp_type
_atom_site_occupancy
_atom_site_site_symmetry_order
_atom_site_calc_flag
_atom_site_refinement_flags_posn
_atom_site_refinement_flags_adp
_atom_site_refinement_flags_occupancy
_atom_site_disorder_assembly
_atom_site_disorder_group
Pt01 Pt 0.53864(2) 0.73039(2) 0.74049(2) 0.02760(9) Uani 1 1 d . . . . .
Cl1 Cl 0.54550(11) 0.82032(12) 0.80837(6) 0.0341(4) Uani 1 1 d . . . . .
Cl2 Cl 0.5762(3) 0.8565(3) 0.69641(16) 0.0332(8) Uani 0.552(6) 1 d . . P A 2
Cl3 Cl 0.5409(4) 0.8388(4) 0.6874(2) 0.0332(8) Uani 0.448(6) 1 d . . P A 1
P1 P 0.52121(12) 0.61376(13) 0.78363(6) 0.0319(4) Uani 1 1 d . . . . .
P2 P 0.53021(11) 0.63898(13) 0.67971(6) 0.0300(4) Uani 1 1 d . . . . .
C1 C 0.5291(5) 0.5158(6) 0.7480(3) 0.043(2) Uani 1 1 d . . . . .
H1A H 0.5811 0.4870 0.7620 0.051 Uiso 1 1 calc R . . . .
H1B H 0.4855 0.4754 0.7502 0.051 Uiso 1 1 calc R . . . .
C2 C 0.5234(4) 0.5375(5) 0.6954(2) 0.0349(17) Uani 1 1 d . . . . .
H2 H 0.5158 0.4934 0.6713 0.042 Uiso 1 1 calc R . . . .
C3 C 0.5964(5) 0.6040(5) 0.8426(2) 0.0339(16) Uani 1 1 d . . . . .
H3 H 0.5931 0.6581 0.8613 0.041 Uiso 1 1 calc R . . . .
C4 C 0.5807(6) 0.5307(6) 0.8742(3) 0.048(2) Uani 1 1 d . . . . .
H4A H 0.5814 0.4757 0.8566 0.058 Uiso 1 1 calc R . . . .
H4B H 0.5268 0.5376 0.8808 0.058 Uiso 1 1 calc R . . . .
C5 C 0.6450(6) 0.5286(6) 0.9232(3) 0.054(3) Uani 1 1 d . . . . .
H5A H 0.6403 0.5810 0.9423 0.065 Uiso 1 1 calc R . . . .
H5B H 0.6357 0.4782 0.9426 0.065 Uiso 1 1 calc R . . . .
C6 C 0.7273(7) 0.5238(6) 0.9148(3) 0.060(3) Uani 1 1 d . . . . .
H6A H 0.7338 0.4682 0.8990 0.072 Uiso 1 1 calc R . . . .
H6B H 0.7671 0.5259 0.9468 0.072 Uiso 1 1 calc R . . . .
C7 C 0.7439(6) 0.5966(7) 0.8827(3) 0.059(3) Uani 1 1 d . . . . .
H7A H 0.7975 0.5883 0.8760 0.071 Uiso 1 1 calc R . . . .
H7B H 0.7446 0.6518 0.9004 0.071 Uiso 1 1 calc R . . . .
C8 C 0.6804(5) 0.6005(6) 0.8343(3) 0.047(2) Uani 1 1 d . . . . .
H8A H 0.6897 0.6520 0.8158 0.056 Uiso 1 1 calc R . . . .
H8B H 0.6854 0.5492 0.8145 0.056 Uiso 1 1 calc R . . . .
C9 C 0.4304(13) 0.5896(18) 0.8000(9) 0.036(3) Uani 0.49(3) 1 d . U P B 1
H9 H 0.4371 0.5325 0.8168 0.043 Uiso 0.49(3) 1 calc R . P B 1
C10 C 0.3603(10) 0.5826(16) 0.7557(6) 0.035(4) Uani 0.49(3) 1 d . U P B 1
H10A H 0.3716 0.5373 0.7335 0.042 Uiso 0.49(3) 1 calc R . P B 1
H10B H 0.3535 0.6377 0.7376 0.042 Uiso 0.49(3) 1 calc R . P B 1
C11 C 0.2824(10) 0.5607(16) 0.7709(7) 0.041(5) Uani 0.49(3) 1 d . U P B 1
H11A H 0.2873 0.5030 0.7862 0.049 Uiso 0.49(3) 1 calc R . P B 1
H11B H 0.2371 0.5593 0.7415 0.049 Uiso 0.49(3) 1 calc R . P B 1
C12 C 0.2646(11) 0.6274(17) 0.8075(7) 0.041(4) Uani 0.49(3) 1 d . U P B 1
H12A H 0.2560 0.6846 0.7917 0.049 Uiso 0.49(3) 1 calc R . P B 1
H12B H 0.2150 0.6110 0.8174 0.049 Uiso 0.49(3) 1 calc R . P B 1
C13 C 0.3332(13) 0.6315(16) 0.8517(8) 0.036(4) Uani 0.49(3) 1 d . U P B 1
H13A H 0.3400 0.5753 0.8686 0.043 Uiso 0.49(3) 1 calc R . P B 1
H13B H 0.3223 0.6754 0.8748 0.043 Uiso 0.49(3) 1 calc R . P B 1
C14 C 0.4107(17) 0.6551(19) 0.8356(11) 0.035(5) Uani 0.49(3) 1 d . U P B 1
H14A H 0.4040 0.7124 0.8199 0.043 Uiso 0.49(3) 1 calc R . P B 1
H14B H 0.4561 0.6584 0.8650 0.043 Uiso 0.49(3) 1 calc R . P B 1
C15 C 0.4158(13) 0.6138(18) 0.7934(9) 0.036(3) Uani 0.51(3) 1 d . U P B 2
H15 H 0.4073 0.5552 0.8059 0.043 Uiso 0.51(3) 1 calc R . P B 2
C16 C 0.4017(17) 0.679(2) 0.8336(11) 0.039(5) Uani 0.51(3) 1 d . U P B 2
H16A H 0.4436 0.6707 0.8644 0.047 Uiso 0.51(3) 1 calc R . P B 2
H16B H 0.4049 0.7386 0.8222 0.047 Uiso 0.51(3) 1 calc R . P B 2
C17 C 0.3201(13) 0.6621(18) 0.8426(8) 0.044(5) Uani 0.51(3) 1 d . U P B 2
H17A H 0.3113 0.7019 0.8683 0.052 Uiso 0.51(3) 1 calc R . P B 2
H17B H 0.3185 0.6027 0.8550 0.052 Uiso 0.51(3) 1 calc R . P B 2
C18 C 0.2513(11) 0.6736(17) 0.7960(7) 0.044(4) Uani 0.51(3) 1 d . U P B 2
H18A H 0.1991 0.6593 0.8032 0.053 Uiso 0.51(3) 1 calc R . P B 2
H18B H 0.2492 0.7341 0.7847 0.053 Uiso 0.51(3) 1 calc R . P B 2
C19 C 0.2674(9) 0.6133(16) 0.7558(6) 0.040(4) Uani 0.51(3) 1 d . U P B 2
H19A H 0.2624 0.5530 0.7660 0.048 Uiso 0.51(3) 1 calc R . P B 2
H19B H 0.2257 0.6232 0.7252 0.048 Uiso 0.51(3) 1 calc R . P B 2
C20 C 0.3495(10) 0.6258(14) 0.7456(6) 0.033(4) Uani 0.51(3) 1 d . U P B 2
H20A H 0.3532 0.6842 0.7323 0.039 Uiso 0.51(3) 1 calc R . P B 2
H20B H 0.3572 0.5835 0.7208 0.039 Uiso 0.51(3) 1 calc R . P B 2
C21 C 0.5292(4) 0.6536(5) 0.6151(2) 0.0272(14) Uani 1 1 d . . . . .
C22 C 0.4570(4) 0.6734(5) 0.5803(2) 0.0282(15) Uani 1 1 d . . . . .
C23 C 0.4582(4) 0.6722(4) 0.5308(2) 0.0238(13) Uani 1 1 d . . . . .
H23 H 0.4098 0.6846 0.5071 0.029 Uiso 1 1 calc R . . . .
C24 C 0.5261(4) 0.6539(4) 0.5145(2) 0.0243(13) Uani 1 1 d . . . . .
C25 C 0.5959(4) 0.6386(4) 0.5500(2) 0.0252(13) Uani 1 1 d . . . . .
H25 H 0.6432 0.6271 0.5392 0.030 Uiso 1 1 calc R . . . .
C26 C 0.6020(4) 0.6390(4) 0.6005(2) 0.0238(13) Uani 1 1 d . . . . .
C27 C 0.5260(4) 0.6513(5) 0.4597(2) 0.0299(15) Uani 1 1 d . . . . .
C28 C 0.4429(5) 0.6637(6) 0.4267(2) 0.0408(19) Uani 1 1 d . . . . .
H28A H 0.4074 0.6178 0.4328 0.061 Uiso 1 1 calc GR . . . .
H28B H 0.4460 0.6618 0.3923 0.061 Uiso 1 1 calc GR . . . .
H28C H 0.4216 0.7195 0.4336 0.061 Uiso 1 1 calc GR . . . .
C29 C 0.5598(5) 0.5642(5) 0.4476(3) 0.0399(19) Uani 1 1 d . . . . .
H29A H 0.6142 0.5563 0.4683 0.060 Uiso 1 1 calc GR . . . .
H29B H 0.5615 0.5633 0.4130 0.060 Uiso 1 1 calc GR . . . .
H29C H 0.5251 0.5176 0.4539 0.060 Uiso 1 1 calc GR . . . .
C30 C 0.5818(5) 0.7233(5) 0.4491(3) 0.0364(17) Uani 1 1 d . . . . .
H30A H 0.5606 0.7794 0.4557 0.055 Uiso 1 1 calc GR . . . .
H30B H 0.5843 0.7205 0.4146 0.055 Uiso 1 1 calc GR . . . .
H30C H 0.6358 0.7157 0.4702 0.055 Uiso 1 1 calc GR . . . .
C31 C 0.6861(4) 0.6216(5) 0.6344(2) 0.0281(14) Uani 1 1 d . . . . .
C32 C 0.6951(5) 0.5261(6) 0.6488(3) 0.047(2) Uani 1 1 d . . . . .
H32A H 0.6561 0.5113 0.6679 0.070 Uiso 1 1 calc GR . . . .
H32B H 0.7496 0.5155 0.6686 0.070 Uiso 1 1 calc GR . . . .
H32C H 0.6853 0.4906 0.6192 0.070 Uiso 1 1 calc GR . . . .
C33 C 0.7066(5) 0.6781(6) 0.6804(3) 0.047(2) Uani 1 1 d . . . . .
H33A H 0.6899 0.7374 0.6716 0.071 Uiso 1 1 calc GR . . . .
H33B H 0.7646 0.6765 0.6946 0.071 Uiso 1 1 calc GR . . . .
H33C H 0.6783 0.6565 0.7044 0.071 Uiso 1 1 calc GR . . . .
C34 C 0.7524(5) 0.6396(6) 0.6064(3) 0.045(2) Uani 1 1 d . . . . .
H34C H 0.7460 0.6980 0.5930 0.067 Uiso 1 1 calc GR . . . .
H34A H 0.7476 0.5982 0.5796 0.067 Uiso 1 1 calc GR . . . .
H34B H 0.8054 0.6339 0.6291 0.067 Uiso 1 1 calc GR . . . .
C35 C 0.3730(4) 0.6940(6) 0.5896(3) 0.041(2) Uani 1 1 d . . . . .
C36 C 0.3341(10) 0.6246(11) 0.6001(8) 0.051(5) Uani 0.519(15) 1 d . . P C 2
H36A H 0.3262 0.5838 0.5728 0.076 Uiso 0.519(15) 1 calc GR . P C 2
H36B H 0.2818 0.6419 0.6052 0.076 Uiso 0.519(15) 1 calc GR . P C 2
H36C H 0.3659 0.5973 0.6299 0.076 Uiso 0.519(15) 1 calc GR . P C 2
C37 C 0.3092(9) 0.6159(10) 0.5587(6) 0.033(4) Uani 0.481(15) 1 d . . P C 1
H37A H 0.3049 0.6212 0.5234 0.049 Uiso 0.481(15) 1 calc GR . P C 1
H37B H 0.2559 0.6230 0.5652 0.049 Uiso 0.481(15) 1 calc GR . P C 1
H37C H 0.3304 0.5589 0.5699 0.049 Uiso 0.481(15) 1 calc GR . P C 1
C38 C 0.3222(11) 0.7514(14) 0.5451(7) 0.046(5) Uani 0.519(15) 1 d . . P C 2
H38A H 0.3555 0.7991 0.5387 0.069 Uiso 0.519(15) 1 calc GR . P C 2
H38B H 0.2744 0.7742 0.5540 0.069 Uiso 0.519(15) 1 calc GR . P C 2
H38C H 0.3059 0.7157 0.5157 0.069 Uiso 0.519(15) 1 calc GR . P C 2
C39 C 0.3432(11) 0.7754(12) 0.5712(9) 0.042(5) Uani 0.481(15) 1 d . . P C 1
H39A H 0.3758 0.8207 0.5906 0.063 Uiso 0.481(15) 1 calc GR . P C 1
H39B H 0.2873 0.7813 0.5735 0.063 Uiso 0.481(15) 1 calc GR . P C 1
H39C H 0.3459 0.7804 0.5369 0.063 Uiso 0.481(15) 1 calc GR . P C 1
C40 C 0.3860(9) 0.7691(12) 0.6336(6) 0.047(5) Uani 0.519(15) 1 d . . P C 2
H40A H 0.4107 0.7429 0.6654 0.071 Uiso 0.519(15) 1 calc GR . P C 2
H40B H 0.3338 0.7937 0.6346 0.071 Uiso 0.519(15) 1 calc GR . P C 2
H40C H 0.4211 0.8146 0.6265 0.071 Uiso 0.519(15) 1 calc GR . P C 2
C41 C 0.3581(9) 0.6749(12) 0.6421(5) 0.038(5) Uani 0.481(15) 1 d . . P C 1
H41A H 0.3713 0.6147 0.6508 0.057 Uiso 0.481(15) 1 calc GR . P C 1
H41B H 0.3016 0.6855 0.6416 0.057 Uiso 0.481(15) 1 calc GR . P C 1
H41C H 0.3923 0.7125 0.6664 0.057 Uiso 0.481(15) 1 calc GR . P C 1
N1 N 1.0649(6) 0.5992(6) 1.0272(4) 0.069(3) Uani 1 1 d . . . . .
C42 C 0.9551(5) 0.6153(6) 0.9457(3) 0.048(2) Uani 1 1 d . . . . .
H42A H 0.9807 0.6268 0.9187 0.072 Uiso 1 1 calc GR . . . .
H42B H 0.9195 0.6632 0.9488 0.072 Uiso 1 1 calc GR . . . .
H42C H 0.9237 0.5621 0.9390 0.072 Uiso 1 1 calc GR . . . .
C43 C 1.0165(6) 0.6059(6) 0.9912(4) 0.049(2) Uani 1 1 d . . . . .

loop_
_atom_site_aniso_label
_atom_site_aniso_U_11
_atom_site_aniso_U_22
_atom_site_aniso_U_33
_atom_site_aniso_U_23
_atom_site_aniso_U_13
_atom_site_aniso_U_12
Pt01 0.03207(14) 0.03600(16) 0.01655(12) 0.00035(11) 0.00944(9) 0.00967(12)
Cl1 0.0480(10) 0.0333(10) 0.0216(8) -0.0015(7) 0.0096(7) 0.0065(8)
Cl2 0.052(3) 0.0219(18) 0.0313(17) 0.0036(13) 0.021(2) 0.0013(17)
Cl3 0.052(3) 0.0219(18) 0.0313(17) 0.0036(13) 0.021(2) 0.0013(17)
P1 0.0383(10) 0.0421(11) 0.0191(8) -0.0065(8) 0.0141(7) -0.0158(8)
P2 0.0318(9) 0.0433(11) 0.0171(8) -0.0031(8) 0.0101(7) 0.0035(8)
C1 0.064(5) 0.045(5) 0.025(4) -0.013(3) 0.021(4) -0.028(4)
C2 0.041(4) 0.047(5) 0.021(3) -0.012(3) 0.017(3) -0.015(3)
C3 0.052(4) 0.030(4) 0.020(3) 0.000(3) 0.009(3) -0.012(3)
C4 0.080(6) 0.037(5) 0.036(4) 0.005(4) 0.031(4) -0.004(4)
C5 0.097(8) 0.041(5) 0.032(4) 0.011(4) 0.030(5) 0.017(5)
C6 0.088(8) 0.048(6) 0.040(5) 0.009(4) 0.008(5) 0.016(5)
C7 0.058(6) 0.063(7) 0.046(5) 0.015(5) -0.008(4) -0.005(5)
C8 0.051(5) 0.055(6) 0.031(4) 0.009(4) 0.005(4) -0.009(4)
C9 0.030(4) 0.056(10) 0.025(4) -0.009(5) 0.015(3) -0.008(4)
C10 0.030(5) 0.055(11) 0.025(5) -0.009(5) 0.014(4) -0.008(5)
C11 0.032(5) 0.066(11) 0.029(6) -0.016(7) 0.016(4) -0.013(5)
C12 0.033(5) 0.066(11) 0.029(6) -0.013(6) 0.016(4) -0.009(5)
C13 0.034(6) 0.052(11) 0.026(5) -0.013(6) 0.017(4) -0.009(6)
C14 0.033(6) 0.054(11) 0.024(5) -0.007(6) 0.016(4) -0.007(6)
C15 0.030(4) 0.056(10) 0.025(4) -0.009(5) 0.015(3) -0.008(4)
C16 0.034(6) 0.061(12) 0.028(5) -0.014(7) 0.017(4) -0.007(6)
C17 0.034(6) 0.070(13) 0.032(6) -0.013(6) 0.018(4) -0.007(6)
C18 0.033(5) 0.069(11) 0.034(6) -0.015(6) 0.017(4) -0.007(6)
C19 0.032(5) 0.062(11) 0.030(6) -0.010(6) 0.016(4) -0.007(5)
C20 0.030(4) 0.045(10) 0.027(5) -0.011(5) 0.013(4) -0.006(5)
C21 0.034(4) 0.031(4) 0.018(3) -0.003(3) 0.009(3) 0.005(3)
C22 0.033(3) 0.033(4) 0.021(3) -0.006(3) 0.012(3) 0.004(3)
C23 0.027(3) 0.025(3) 0.019(3) 0.001(2) 0.004(2) 0.008(3)
C24 0.039(4) 0.017(3) 0.020(3) 0.000(2) 0.012(3) -0.002(3)
C25 0.032(3) 0.025(3) 0.023(3) -0.003(3) 0.015(3) -0.001(3)
C26 0.030(3) 0.021(3) 0.023(3) 0.002(3) 0.010(3) 0.005(3)
C27 0.042(4) 0.028(4) 0.022(3) 0.002(3) 0.012(3) -0.005(3)
C28 0.045(4) 0.062(6) 0.016(3) 0.002(3) 0.009(3) -0.012(4)
C29 0.069(5) 0.027(4) 0.031(4) -0.012(3) 0.026(4) -0.004(4)
C30 0.050(4) 0.037(4) 0.027(4) 0.005(3) 0.019(3) 0.000(4)
C31 0.031(3) 0.036(4) 0.021(3) 0.000(3) 0.012(3) 0.001(3)
C32 0.036(4) 0.051(5) 0.051(5) 0.014(4) 0.007(4) 0.014(4)
C33 0.033(4) 0.066(6) 0.042(5) -0.018(4) 0.007(3) -0.009(4)
C34 0.029(4) 0.071(6) 0.035(4) 0.004(4) 0.010(3) 0.004(4)
C35 0.033(4) 0.069(6) 0.023(3) -0.003(4) 0.008(3) 0.022(4)
C36 0.046(10) 0.039(10) 0.079(15) -0.006(9) 0.039(10) -0.011(8)
C37 0.032(8) 0.030(8) 0.036(9) -0.002(7) 0.009(7) 0.001(6)
C38 0.033(9) 0.074(15) 0.030(9) -0.005(9) 0.006(7) 0.016(8)
C39 0.032(9) 0.030(10) 0.063(14) 0.010(10) 0.011(9) 0.007(7)
C40 0.029(7) 0.062(11) 0.048(9) -0.028(9) 0.004(6) 0.023(7)
C41 0.024(7) 0.066(13) 0.027(8) -0.003(7) 0.015(6) 0.004(7)
N1 0.068(6) 0.051(5) 0.074(6) 0.001(5) -0.011(5) 0.001(4)
C42 0.050(5) 0.043(5) 0.048(5) 0.001(4) 0.007(4) 0.001(4)
C43 0.047(5) 0.036(5) 0.062(6) -0.002(4) 0.008(4) 0.004(4)

loop_
_atom_type_symbol
_atom_type_description
_atom_type_scat_dispersion_real
_atom_type_scat_dispersion_imag
_atom_type_scat_source
C C 0.0033 0.0016 'International Tables Vol C Tables 4.2.6.8 and 6.1.1.4'
H H 0.0000 0.0000 'International Tables Vol C Tables 4.2.6.8 and 6.1.1.4'
Cl Cl 0.1484 0.1585 'International Tables Vol C Tables 4.2.6.8 and 6.1.1.4'
N N 0.0061 0.0033 'International Tables Vol C Tables 4.2.6.8 and 6.1.1.4'
P P 0.1023 0.0942 'International Tables Vol C Tables 4.2.6.8 and 6.1.1.4'
Pt Pt -1.7033 8.3905 'International Tables Vol C Tables 4.2.6.8 and 6.1.1.4'

loop_
_geom_angle_atom_site_label_1
_geom_angle_atom_site_label_2
_geom_angle_atom_site_label_3
_geom_angle
_geom_angle_site_symmetry_1
_geom_angle_site_symmetry_3
Cl1 Pt01 Cl2 88.05(11) . .
Cl3 Pt01 Cl1 94.96(16) . .
P1 Pt01 Cl1 91.73(7) . .
P1 Pt01 Cl2 172.86(13) . .
P1 Pt01 Cl3 170.91(17) . .
P2 Pt01 Cl1 176.20(7) . .
P2 Pt01 Cl2 95.74(12) . .
P2 Pt01 Cl3 88.75(16) . .
P2 Pt01 P1 84.50(7) . .
C1 P1 Pt01 109.8(2) . .
C1 P1 C15 106.1(9) . .
C3 P1 Pt01 113.4(2) . .
C3 P1 C1 107.0(4) . .
C3 P1 C15 110.8(8) . .
C9 P1 Pt01 123.6(9) . .
C9 P1 C1 98.6(9) . .
C9 P1 C3 102.6(8) . .
C15 P1 Pt01 109.5(9) . .
C2 P2 Pt01 114.0(2) . .
C2 P2 C21 113.6(3) . .
C21 P2 Pt01 132.4(3) . .
P1 C1 H1A 109.5 . .
P1 C1 H1B 109.5 . .
H1A C1 H1B 108.1 . .
C2 C1 P1 110.7(6) . .
C2 C1 H1A 109.5 . .
C2 C1 H1B 109.5 . .
P2 C2 H2 120.4 . .
C1 C2 P2 119.1(6) . .
C1 C2 H2 120.4 . .
P1 C3 H3 106.7 . .
C4 C3 P1 113.9(6) . .
C4 C3 H3 106.7 . .
C4 C3 C8 112.0(7) . .
C8 C3 P1 110.5(5) . .
C8 C3 H3 106.7 . .
C3 C4 H4A 109.6 . .
C3 C4 H4B 109.6 . .
C3 C4 C5 110.5(7) . .
H4A C4 H4B 108.1 . .
C5 C4 H4A 109.6 . .
C5 C4 H4B 109.6 . .
C4 C5 H5A 109.4 . .
C4 C5 H5B 109.4 . .
H5A C5 H5B 108.0 . .
C6 C5 C4 111.3(7) . .
C6 C5 H5A 109.4 . .
C6 C5 H5B 109.4 . .
C5 C6 H6A 109.2 . .
C5 C6 H6B 109.2 . .
C5 C6 C7 112.2(8) . .
H6A C6 H6B 107.9 . .
C7 C6 H6A 109.2 . .
C7 C6 H6B 109.2 . .
C6 C7 H7A 109.4 . .
C6 C7 H7B 109.4 . .
C6 C7 C8 111.3(8) . .
H7A C7 H7B 108.0 . .
C8 C7 H7A 109.4 . .
C8 C7 H7B 109.4 . .
C3 C8 C7 111.5(7) . .
C3 C8 H8A 109.3 . .
C3 C8 H8B 109.3 . .
C7 C8 H8A 109.3 . .
C7 C8 H8B 109.3 . .
H8A C8 H8B 108.0 . .
P1 C9 H9 107.6 . .
C10 C9 P1 112.2(15) . .
C10 C9 H9 107.6 . .
C10 C9 C14 109.4(16) . .
C14 C9 P1 112.2(17) . .
C14 C9 H9 107.6 . .
C9 C10 H10A 109.4 . .
C9 C10 H10B 109.4 . .
C9 C10 C11 111.1(14) . .
H10A C10 H10B 108.0 . .
C11 C10 H10A 109.4 . .
C11 C10 H10B 109.4 . .
C10 C11 H11A 109.4 . .
C10 C11 H11B 109.4 . .
C10 C11 C12 111.2(14) . .
H11A C11 H11B 108.0 . .
C12 C11 H11A 109.4 . .
C12 C11 H11B 109.4 . .
C11 C12 H12A 109.7 . .
C11 C12 H12B 109.7 . .
H12A C12 H12B 108.2 . .
C13 C12 C11 109.9(16) . .
C13 C12 H12A 109.7 . .
C13 C12 H12B 109.7 . .
C12 C13 H13A 109.8 . .
C12 C13 H13B 109.8 . .
C12 C13 C14 109.2(16) . .
H13A C13 H13B 108.3 . .
C14 C13 H13A 109.8 . .
C14 C13 H13B 109.8 . .
C9 C14 C13 112.1(19) . .
C9 C14 H14A 109.2 . .
C9 C14 H14B 109.2 . .
C13 C14 H14A 109.2 . .
C13 C14 H14B 109.2 . .
H14A C14 H14B 107.9 . .
P1 C15 H15 105.9 . .
C16 C15 P1 114.9(16) . .
C16 C15 H15 105.9 . .
C20 C15 P1 113.6(14) . .
C20 C15 H15 105.9 . .
C20 C15 C16 109.8(16) . .
C15 C16 H16A 110.0 . .
C15 C16 H16B 110.0 . .
H16A C16 H16B 108.4 . .
C17 C16 C15 108.6(18) . .
C17 C16 H16A 110.0 . .
C17 C16 H16B 110.0 . .
C16 C17 H17A 109.0 . .
C16 C17 H17B 109.0 . .
C16 C17 C18 112.9(17) . .
H17A C17 H17B 107.8 . .
C18 C17 H17A 109.0 . .
C18 C17 H17B 109.0 . .
C17 C18 H18A 110.0 . .
C17 C18 H18B 110.0 . .
H18A C18 H18B 108.4 . .
C19 C18 C17 108.3(15) . .
C19 C18 H18A 110.0 . .
C19 C18 H18B 110.0 . .
C18 C19 H19A 108.9 . .
C18 C19 H19B 108.9 . .
H19A C19 H19B 107.7 . .
C20 C19 C18 113.5(14) . .
C20 C19 H19A 108.9 . .
C20 C19 H19B 108.9 . .
C15 C20 H20A 109.7 . .
C15 C20 H20B 109.7 . .
C19 C20 C15 110.0(14) . .
C19 C20 H20A 109.7 . .
C19 C20 H20B 109.7 . .
H20A C20 H20B 108.2 . .
C22 C21 P2 120.8(5) . .
C22 C21 C26 121.2(6) . .
C26 C21 P2 117.9(5) . .
C21 C22 C35 128.2(6) . .
C23 C22 C21 117.8(6) . .
C23 C22 C35 114.0(6) . .
C22 C23 H23 118.4 . .
C24 C23 C22 123.2(6) . .
C24 C23 H23 118.4 . .
C23 C24 C25 116.9(6) . .
C23 C24 C27 122.6(6) . .
C25 C24 C27 120.6(6) . .
C24 C25 H25 117.5 . .
C24 C25 C26 124.9(6) . .
C26 C25 H25 117.5 . .
C21 C26 C31 127.1(6) . .
C25 C26 C21 115.9(6) . .
C25 C26 C31 117.0(6) . .
C24 C27 C29 109.4(6) . .
C24 C27 C30 108.8(6) . .
C28 C27 C24 112.5(6) . .
C28 C27 C29 109.0(6) . .
C28 C27 C30 108.9(6) . .
C29 C27 C30 108.1(6) . .
C27 C28 H28A 109.5 . .
C27 C28 H28B 109.5 . .
C27 C28 H28C 109.5 . .
H28A C28 H28B 109.5 . .
H28A C28 H28C 109.5 . .
H28B C28 H28C 109.5 . .
C27 C29 H29A 109.5 . .
C27 C29 H29B 109.5 . .
C27 C29 H29C 109.5 . .
H29A C29 H29B 109.5 . .
H29A C29 H29C 109.5 . .
H29B C29 H29C 109.5 . .
C27 C30 H30A 109.5 . .
C27 C30 H30B 109.5 . .
C27 C30 H30C 109.5 . .
H30A C30 H30B 109.5 . .
H30A C30 H30C 109.5 . .
H30B C30 H30C 109.5 . .
C26 C31 C34 110.2(6) . .
C32 C31 C26 110.5(6) . .
C32 C31 C34 105.6(6) . .
C33 C31 C26 114.1(6) . .
C33 C31 C32 110.0(7) . .
C33 C31 C34 106.0(6) . .
C31 C32 H32A 109.5 . .
C31 C32 H32B 109.5 . .
C31 C32 H32C 109.5 . .
H32A C32 H32B 109.5 . .
H32A C32 H32C 109.5 . .
H32B C32 H32C 109.5 . .
C31 C33 H33A 109.5 . .
C31 C33 H33B 109.5 . .
C31 C33 H33C 109.5 . .
H33A C33 H33B 109.5 . .
H33A C33 H33C 109.5 . .
H33B C33 H33C 109.5 . .
C31 C34 H34C 109.5 . .
C31 C34 H34A 109.5 . .
C31 C34 H34B 109.5 . .
H34C C34 H34A 109.5 . .
H34C C34 H34B 109.5 . .
H34A C34 H34B 109.5 . .
C22 C35 C37 105.7(7) . .
C22 C35 C38 109.4(8) . .
C22 C35 C40 107.6(8) . .
C22 C35 C41 118.7(8) . .
C36 C35 C22 113.7(10) . .
C36 C35 C38 114.4(13) . .
C36 C35 C40 112.7(12) . .
C38 C35 C40 97.9(11) . .
C39 C35 C22 112.9(10) . .
C39 C35 C37 108.4(11) . .
C39 C35 C41 112.6(12) . .
C41 C35 C37 96.4(10) . .
C35 C36 H36A 109.5 . .
C35 C36 H36B 109.5 . .
C35 C36 H36C 109.5 . .
H36A C36 H36B 109.5 . .
H36A C36 H36C 109.5 . .
H36B C36 H36C 109.5 . .
C35 C37 H37A 109.5 . .
C35 C37 H37B 109.5 . .
C35 C37 H37C 109.5 . .
H37A C37 H37B 109.5 . .
H37A C37 H37C 109.5 . .
H37B C37 H37C 109.5 . .
C35 C38 H38A 109.5 . .
C35 C38 H38B 109.5 . .
C35 C38 H38C 109.5 . .
H38A C38 H38B 109.5 . .
H38A C38 H38C 109.5 . .
H38B C38 H38C 109.5 . .
C35 C39 H39A 109.5 . .
C35 C39 H39B 109.5 . .
C35 C39 H39C 109.5 . .
H39A C39 H39B 109.5 . .
H39A C39 H39C 109.5 . .
H39B C39 H39C 109.5 . .
C35 C40 H40A 109.5 . .
C35 C40 H40B 109.5 . .
C35 C40 H40C 109.5 . .
H40A C40 H40B 109.5 . .
H40A C40 H40C 109.5 . .
H40B C40 H40C 109.5 . .
C35 C41 H41A 109.5 . .
C35 C41 H41B 109.5 . .
C35 C41 H41C 109.5 . .
H41A C41 H41B 109.5 . .
H41A C41 H41C 109.5 . .
H41B C41 H41C 109.5 . .
H42A C42 H42B 109.5 . .
H42A C42 H42C 109.5 . .
H42B C42 H42C 109.5 . .
C43 C42 H42A 109.5 . .
C43 C42 H42B 109.5 . .
C43 C42 H42C 109.5 . .
N1 C43 C42 179.4(11) . .

loop_
_geom_bond_atom_site_label_1
_geom_bond_atom_site_label_2
_geom_bond_distance
_geom_bond_site_symmetry_2
Pt01 Cl1 2.3450(17) .
Pt01 Cl2 2.486(4) .
Pt01 Cl3 2.257(6) .
Pt01 P1 2.241(2) .
Pt01 P2 2.1998(18) .
P1 C1 1.846(8) .
P1 C3 1.845(7) .
P1 C9 1.77(2) .
P1 C15 1.89(2) .
P2 C2 1.651(8) .
P2 C21 1.825(7) .
C1 H1A 0.9900 .
C1 H1B 0.9900 .
C1 C2 1.496(10) .
C2 H2 0.9500 .
C3 H3 1.0000 .
C3 C4 1.509(10) .
C3 C8 1.514(12) .
C4 H4A 0.9900 .
C4 H4B 0.9900 .
C4 C5 1.543(13) .
C5 H5A 0.9900 .
C5 H5B 0.9900 .
C5 C6 1.487(14) .
C6 H6A 0.9900 .
C6 H6B 0.9900 .
C6 C7 1.516(13) .
C7 H7A 0.9900 .
C7 H7B 0.9900 .
C7 C8 1.525(11) .
C8 H8A 0.9900 .
C8 H8B 0.9900 .
C9 H9 1.0000 .
C9 C10 1.51(3) .
C9 C14 1.52(3) .
C10 H10A 0.9900 .
C10 H10B 0.9900 .
C10 C11 1.54(2) .
C11 H11A 0.9900 .
C11 H11B 0.9900 .
C11 C12 1.54(2) .
C12 H12A 0.9900 .
C12 H12B 0.9900 .
C12 C13 1.49(2) .
C13 H13A 0.9900 .
C13 H13B 0.9900 .
C13 C14 1.55(3) .
C14 H14A 0.9900 .
C14 H14B 0.9900 .
C15 H15 1.0000 .
C15 C16 1.57(3) .
C15 C20 1.55(2) .
C16 H16A 0.9900 .
C16 H16B 0.9900 .
C16 C17 1.50(3) .
C17 H17A 0.9900 .
C17 H17B 0.9900 .
C17 C18 1.55(3) .
C18 H18A 0.9900 .
C18 H18B 0.9900 .
C18 C19 1.54(2) .
C19 H19A 0.9900 .
C19 H19B 0.9900 .
C19 C20 1.52(2) .
C20 H20A 0.9900 .
C20 H20B 0.9900 .
C21 C22 1.415(9) .
C21 C26 1.423(9) .
C22 C23 1.397(9) .
C22 C35 1.559(9) .
C23 H23 0.9500 .
C23 C24 1.378(9) .
C24 C25 1.381(9) .
C24 C27 1.541(9) .
C25 H25 0.9500 .
C25 C26 1.398(9) .
C26 C31 1.548(9) .
C27 C28 1.514(10) .
C27 C29 1.543(10) .
C27 C30 1.548(10) .
C28 H28A 0.9800 .
C28 H28B 0.9800 .
C28 H28C 0.9800 .
C29 H29A 0.9800 .
C29 H29B 0.9800 .
C29 H29C 0.9800 .
C30 H30A 0.9800 .
C30 H30B 0.9800 .
C30 H30C 0.9800 .
C31 C32 1.538(11) .
C31 C33 1.533(10) .
C31 C34 1.554(10) .
C32 H32A 0.9800 .
C32 H32B 0.9800 .
C32 H32C 0.9800 .
C33 H33A 0.9800 .
C33 H33B 0.9800 .
C33 H33C 0.9800 .
C34 H34C 0.9800 .
C34 H34A 0.9800 .
C34 H34B 0.9800 .
C35 C36 1.338(18) .
C35 C37 1.724(18) .
C35 C38 1.611(19) .
C35 C39 1.42(2) .
C35 C40 1.675(17) .
C35 C41 1.584(16) .
C36 H36A 0.9800 .
C36 H36B 0.9800 .
C36 H36C 0.9800 .
C37 H37A 0.9800 .
C37 H37B 0.9800 .
C37 H37C 0.9800 .
C38 H38A 0.9800 .
C38 H38B 0.9800 .
C38 H38C 0.9800 .
C39 H39A 0.9800 .
C39 H39B 0.9800 .
C39 H39C 0.9800 .
C40 H40A 0.9800 .
C40 H40B 0.9800 .
C40 H40C 0.9800 .
C41 H41A 0.9800 .
C41 H41B 0.9800 .
C41 H41C 0.9800 .
N1 C43 1.147(12) .
C42 H42A 0.9800 .
C42 H42B 0.9800 .
C42 H42C 0.9800 .
C42 C43 1.455(12) .

loop_
_geom_torsion_atom_site_label_1
_geom_torsion_atom_site_label_2
_geom_torsion_atom_site_label_3
_geom_torsion_atom_site_label_4
_geom_torsion
_geom_torsion_site_symmetry_1
_geom_torsion_site_symmetry_2
_geom_torsion_site_symmetry_3
_geom_torsion_site_symmetry_4
Pt01 P1 C1 C2 -14.9(6) . . . .
Pt01 P1 C3 C4 174.3(5) . . . .
Pt01 P1 C3 C8 -58.6(6) . . . .
Pt01 P1 C9 C10 58(2) . . . .
Pt01 P1 C9 C14 -65.9(19) . . . .
Pt01 P1 C15 C16 -75.9(17) . . . .
Pt01 P1 C15 C20 51.7(17) . . . .
Pt01 P2 C2 C1 -4.2(7) . . . .
Pt01 P2 C21 C22 -84.0(7) . . . .
Pt01 P2 C21 C26 100.0(6) . . . .
P1 C1 C2 P2 12.4(8) . . . .
P1 C3 C4 C5 -178.6(6) . . . .
P1 C3 C8 C7 177.4(7) . . . .
P1 C9 C10 C11 179.4(15) . . . .
P1 C9 C14 C13 -177.4(17) . . . .
P1 C15 C16 C17 -171.6(19) . . . .
P1 C15 C20 C19 172.5(14) . . . .
P2 C21 C22 C23 -171.4(5) . . . .
P2 C21 C22 C35 6.1(11) . . . .
P2 C21 C26 C25 171.1(5) . . . .
P2 C21 C26 C31 -7.5(10) . . . .
C1 P1 C3 C4 -64.5(7) . . . .
C1 P1 C3 C8 62.6(6) . . . .
C1 P1 C9 C10 -63.0(17) . . . .
C1 P1 C9 C14 173.4(16) . . . .
C1 P1 C15 C16 165.7(15) . . . .
C1 P1 C15 C20 -66.7(17) . . . .
C2 P2 C21 C22 95.9(7) . . . .
C2 P2 C21 C26 -80.1(6) . . . .
C3 P1 C1 C2 -138.3(6) . . . .
C3 P1 C9 C10 -172.7(15) . . . .
C3 P1 C9 C14 63.6(17) . . . .
C3 P1 C15 C16 49.9(18) . . . .
C3 P1 C15 C20 177.5(13) . . . .
C3 C4 C5 C6 -55.7(10) . . . .
C4 C3 C8 C7 -54.5(10) . . . .
C4 C5 C6 C7 55.7(11) . . . .
C5 C6 C7 C8 -54.6(12) . . . .
C6 C7 C8 C3 53.2(12) . . . .
C8 C3 C4 C5 55.1(9) . . . .
C9 P1 C1 C2 115.5(10) . . . .
C9 P1 C3 C4 38.8(11) . . . .
C9 P1 C3 C8 165.8(11) . . . .
C9 C10 C11 C12 56(2) . . . .
C10 C9 C14 C13 57(2) . . . .
C10 C11 C12 C13 -58(2) . . . .
C11 C12 C13 C14 58(2) . . . .
C12 C13 C14 C9 -59(2) . . . .
C14 C9 C10 C11 -55(2) . . . .
C15 P1 C1 C2 103.3(10) . . . .
C15 P1 C3 C4 50.7(11) . . . .
C15 P1 C3 C8 177.8(11) . . . .
C15 C16 C17 C18 -60(3) . . . .
C16 C15 C20 C19 -57(2) . . . .
C16 C17 C18 C19 57(2) . . . .
C17 C18 C19 C20 -55(2) . . . .
C18 C19 C20 C15 57(2) . . . .
C20 C15 C16 C17 59(2) . . . .
C21 P2 C2 C1 175.8(6) . . . .
C21 C22 C23 C24 -0.9(11) . . . .
C21 C22 C35 C36 -75.8(14) . . . .
C21 C22 C35 C37 -119.4(9) . . . .
C21 C22 C35 C38 155.0(11) . . . .
C21 C22 C35 C39 122.2(13) . . . .
C21 C22 C35 C40 49.7(13) . . . .
C21 C22 C35 C41 -12.7(15) . . . .
C21 C26 C31 C32 82.8(9) . . . .
C21 C26 C31 C33 -41.8(10) . . . .
C21 C26 C31 C34 -160.9(7) . . . .
C22 C21 C26 C25 -5.0(10) . . . .
C22 C21 C26 C31 176.5(7) . . . .
C22 C23 C24 C25 -1.8(10) . . . .
C22 C23 C24 C27 178.9(6) . . . .
C23 C22 C35 C36 101.9(12) . . . .
C23 C22 C35 C37 58.3(10) . . . .
C23 C22 C35 C38 -27.3(12) . . . .
C23 C22 C35 C39 -60.1(14) . . . .
C23 C22 C35 C40 -132.6(9) . . . .
C23 C22 C35 C41 165.0(10) . . . .
C23 C24 C25 C26 1.2(10) . . . .
C23 C24 C27 C28 -4.7(9) . . . .
C23 C24 C27 C29 -125.9(7) . . . .
C23 C24 C27 C30 116.1(7) . . . .
C24 C25 C26 C21 2.1(10) . . . .
C24 C25 C26 C31 -179.2(6) . . . .
C25 C24 C27 C28 176.2(7) . . . .
C25 C24 C27 C29 54.9(8) . . . .
C25 C24 C27 C30 -63.1(8) . . . .
C25 C26 C31 C32 -95.8(7) . . . .
C25 C26 C31 C33 139.6(7) . . . .
C25 C26 C31 C34 20.5(9) . . . .
C26 C21 C22 C23 4.5(11) . . . .
C26 C21 C22 C35 -178.0(8) . . . .
C27 C24 C25 C26 -179.6(6) . . . .
C35 C22 C23 C24 -178.9(7) . . . .
